data_2228154
loop_
_publ_author_name
'Yan, Jia-Hao'
'Shen, Xiao-Ping'
'Zhou, Hu'

_publ_section_title
;
 \m-Oxido-bis({2,2'-[<i>o</i>-phenylenebis(nitrilomethylidyne)]diphenolato}iron(III))
 methanol monosolvate dihydrate
;
_journal_coeditor_code ZL2295
_journal_issue 9
_journal_name_full 'Acta Crystallographica Section E'
_journal_page_first m1090
_journal_paper_doi 10.1107/S1600536810031533
_journal_volume 66
_journal_year 2010
_chemical_formula_iupac '[Fe2 (C20 H14 N2 O2)2 O], C H4 O, 2H2 O'
_chemical_formula_moiety 'C40 H28 Fe2 N4 O5, C H4 O, H4 O2'
_chemical_formula_sum 'C41 H36 Fe2 N4 O8'
_chemical_formula_weight 824.44
_chemical_melting_point 446.6
_chemical_name_systematic
;
\m-Oxido-bis({2,2'-[<i>o</i>-
phenylenebis(nitrilomethylidyne)]diphenolato}iron(III))
methanol monosolvate dihydrate
;
_space_group_IT_number 2
_symmetry_cell_setting triclinic
_symmetry_space_group_name_Hall '-P 1'
_symmetry_space_group_name_H-M 'P -1'
_atom_sites_solution_hydrogens geom
_atom_sites_solution_primary direct
_atom_sites_solution_secondary difmap
_audit_creation_method 'SHELXTL (Sheldrick, 2008)'
_cell_angle_alpha 116.60(3)
_cell_angle_beta 110.50(3)
_cell_angle_gamma 93.80(3)
_cell_formula_units_Z 2
_cell_length_a 13.042(3)
_cell_length_b 13.249(3)
_cell_length_c 13.724(3)
_cell_measurement_reflns_used 7899
_cell_measurement_temperature 298(2)
_cell_measurement_theta_max 28.9186
_cell_measurement_theta_min 2.7019
_cell_volume 1914.4(12)
_computing_cell_refinement 'CrystalClear (Rigaku, 2008)'
_computing_data_collection 'CrystalClear (Rigaku, 2008)'
_computing_data_reduction 'CrystalClear (Rigaku, 2008)'
_computing_molecular_graphics 'DIAMOND (Brandenburg, 2006)'
_computing_publication_material 'SHELXTL (Sheldrick, 2008)'
_computing_structure_refinement 'SHELXL97 (Sheldrick, 2008)'
_computing_structure_solution 'SHELXS97 (Sheldrick, 2008)'
_diffrn_ambient_temperature 298(2)
_diffrn_detector_area_resol_mean 14.63
_diffrn_measured_fraction_theta_full 0.980
_diffrn_measured_fraction_theta_max 0.980
_diffrn_measurement_device_type 'Rigaku <b>Model?</b> CCD area-detector'
_diffrn_measurement_method 'phi and omega scans'
_diffrn_radiation_monochromator graphite
_diffrn_radiation_source 'fine-focus sealed tube'
_diffrn_radiation_type MoK\a
_diffrn_radiation_wavelength 0.71073
_diffrn_reflns_av_R_equivalents 0.0402
_diffrn_reflns_av_sigmaI/netI 0.0599
_diffrn_reflns_limit_h_max 15
_diffrn_reflns_limit_h_min -13
_diffrn_reflns_limit_k_max 15
_diffrn_reflns_limit_k_min -15
_diffrn_reflns_limit_l_max 16
_diffrn_reflns_limit_l_min -13
_diffrn_reflns_number 15784
_diffrn_reflns_theta_full 25.34
_diffrn_reflns_theta_max 25.34
_diffrn_reflns_theta_min 3.01
_diffrn_standards_decay_% 0
_diffrn_standards_interval_count 0
_diffrn_standards_interval_time 0
_diffrn_standards_number 0
_exptl_absorpt_coefficient_mu 0.816
_exptl_absorpt_correction_T_max 0.8538
_exptl_absorpt_correction_T_min 0.8409
_exptl_absorpt_correction_type multi-scan
_exptl_absorpt_process_details '(ABSCOR; Higashi, 1995)'
_exptl_crystal_colour red
_exptl_crystal_density_diffrn 1.427
_exptl_crystal_density_method 'not measured'
_exptl_crystal_description Prism
_exptl_crystal_F_000 848
_exptl_crystal_size_max 0.22
_exptl_crystal_size_mid 0.20
_exptl_crystal_size_min 0.20
_refine_diff_density_max 0.593
_refine_diff_density_min -0.339
_refine_ls_extinction_method none
_refine_ls_goodness_of_fit_ref 1.050
_refine_ls_hydrogen_treatment constr
_refine_ls_matrix_type full
_refine_ls_number_parameters 519
_refine_ls_number_reflns 6858
_refine_ls_number_restraints 4
_refine_ls_restrained_S_all 1.050
_refine_ls_R_factor_all 0.0750
_refine_ls_R_factor_gt 0.0510
_refine_ls_shift/su_max 0.000
_refine_ls_shift/su_mean 0.000
_refine_ls_structure_factor_coef Fsqd
_refine_ls_weighting_details 'calc w=1/[\s^2^(Fo^2^)+(0.0832P)^2^+0.0000P] where P=(Fo^2^+2Fc^2^)/3'
_refine_ls_weighting_scheme calc
_refine_ls_wR_factor_gt 0.1411
_refine_ls_wR_factor_ref 0.1579
_reflns_number_gt 4753
_reflns_number_total 6858
_reflns_threshold_expression >2sigma(I)
_cod_data_source_file zl2295.cif
_cod_data_source_block I
_cod_original_sg_symbol_Hall '-P 1 '
_cod_database_code 2228154
_cod_database_fobs_code 2228154

loop_
_symmetry_equiv_pos_as_xyz
'x, y, z'
'-x, -y, -z'

loop_
_atom_site_type_symbol
_atom_site_label
_atom_site_fract_x
_atom_site_fract_y
_atom_site_fract_z
_atom_site_U_iso_or_equiv
_atom_site_adp_type
_atom_site_calc_flag
_atom_site_refinement_flags
_atom_site_occupancy
_atom_site_disorder_assembly
_atom_site_disorder_group
Fe Fe1 0.29364(4) 0.63148(4) 0.11270(5) 0.04383(19) Uani d . 1 . .
Fe Fe2 0.31765(4) 0.64507(4) 0.37482(4) 0.04180(19) Uani d . 1 . .
O O1 0.2687(3) 0.7573(2) 0.0824(3) 0.0654(8) Uani d . 1 . .
O O2 0.4527(2) 0.6843(2) 0.1582(3) 0.0634(8) Uani d . 1 . .
O O3 0.1917(2) 0.6451(2) 0.4169(2) 0.0561(7) Uani d . 1 . .
O O4 0.3020(2) 0.4836(2) 0.3307(3) 0.0613(8) Uani d . 1 . .
O O5 0.2735(2) 0.6584(2) 0.2435(2) 0.0512(7) Uani d . 1 . .
O O6 0.1044(3) 0.5981(4) 0.6541(4) 0.1005(12) Uani d . 1 . .
H H6 0.0414 0.6072 0.6256 0.151 Uiso calc R 1 . .
O O7 0.1409(4) 0.4394(4) 0.4574(3) 0.1024(12) Uani d D 1 . .
O O8 0.4974(9) 0.0920(8) 0.9275(10) 0.103(3) Uani d P 0.439(4) . .
O O9 0.4522(8) 0.1400(10) 0.8664(11) 0.077(5) Uani d P 0.367(14) . .
O O10 0.5116(18) 0.0771(17) 0.8511(15) 0.068(10) Uani d P 0.194(14) . .
N N1 0.1355(2) 0.5283(3) -0.0380(3) 0.0431(7) Uani d . 1 . .
N N2 0.3115(3) 0.4595(3) 0.0466(3) 0.0433(7) Uani d . 1 . .
N N3 0.3882(2) 0.8219(3) 0.5153(3) 0.0432(7) Uani d . 1 . .
N N4 0.4954(2) 0.6660(2) 0.4389(3) 0.0408(7) Uani d . 1 . .
C C1 0.1774(4) 0.7752(4) 0.0167(4) 0.0558(10) Uani d . 1 . .
C C2 0.1821(4) 0.8892(4) 0.0354(5) 0.0755(14) Uani d . 1 . .
H H2 0.2464 0.9502 0.0955 0.091 Uiso calc R 1 . .
C C3 0.0925(5) 0.9108(5) -0.0347(6) 0.0900(17) Uani d . 1 . .
H H3 0.0971 0.9865 -0.0215 0.108 Uiso calc R 1 . .
C C4 -0.0050(5) 0.8223(5) -0.1247(6) 0.0900(17) Uani d . 1 . .
H H4 -0.0641 0.8379 -0.1732 0.108 Uiso calc R 1 . .
C C5 -0.0128(4) 0.7132(4) -0.1409(5) 0.0703(13) Uani d . 1 . .
H H5 -0.0794 0.6545 -0.1992 0.084 Uiso calc R 1 . .
C C6 0.0777(3) 0.6856(4) -0.0714(4) 0.0529(10) Uani d . 1 . .
C C7 0.0635(3) 0.5673(4) -0.0968(3) 0.0502(10) Uani d . 1 . .
H H7 -0.0032 0.5130 -0.1613 0.060 Uiso calc R 1 . .
C C8 0.1129(3) 0.4083(3) -0.0722(3) 0.0434(9) Uani d . 1 . .
C C9 0.0074(3) 0.3275(4) -0.1464(4) 0.0544(10) Uani d . 1 . .
H H9 -0.0557 0.3503 -0.1787 0.065 Uiso calc R 1 . .
C C10 -0.0034(4) 0.2133(4) -0.1720(4) 0.0692(13) Uani d . 1 . .
H H10 -0.0740 0.1590 -0.2226 0.083 Uiso calc R 1 . .
C C11 0.0890(4) 0.1786(4) -0.1238(4) 0.0688(13) Uani d . 1 . .
H H11 0.0800 0.1016 -0.1404 0.083 Uiso calc R 1 . .
C C12 0.1933(4) 0.2558(4) -0.0520(4) 0.0597(11) Uani d . 1 . .
H H12 0.2553 0.2313 -0.0203 0.072 Uiso calc R 1 . .
C C13 0.2079(3) 0.3717(3) -0.0258(3) 0.0426(9) Uani d . 1 . .
C C14 0.4083(3) 0.4325(4) 0.0679(4) 0.0511(10) Uani d . 1 . .
H H14 0.4054 0.3534 0.0367 0.061 Uiso calc R 1 . .
C C15 0.5183(3) 0.5133(4) 0.1349(3) 0.0508(10) Uani d . 1 . .
C C16 0.6140(4) 0.4682(5) 0.1558(4) 0.0675(13) Uani d . 1 . .
H H16 0.6028 0.3884 0.1278 0.081 Uiso calc R 1 . .
C C17 0.7222(4) 0.5385(6) 0.2158(5) 0.0794(16) Uani d . 1 . .
H H17 0.7839 0.5074 0.2313 0.095 Uiso calc R 1 . .
C C18 0.7388(4) 0.6556(6) 0.2532(4) 0.0799(16) Uani d . 1 . .
H H18 0.8125 0.7031 0.2921 0.096 Uiso calc R 1 . .
C C19 0.6498(4) 0.7042(5) 0.2346(4) 0.0702(13) Uani d . 1 . .
H H19 0.6635 0.7838 0.2604 0.084 Uiso calc R 1 . .
C C20 0.5363(3) 0.6337(4) 0.1761(4) 0.0548(11) Uani d . 1 . .
C C21 0.1505(3) 0.7323(4) 0.4700(4) 0.0517(10) Uani d . 1 . .
C C22 0.0402(4) 0.7060(4) 0.4609(4) 0.0624(12) Uani d . 1 . .
H H22 -0.0027 0.6284 0.4162 0.075 Uiso calc R 1 . .
C C23 -0.0049(4) 0.7924(5) 0.5166(5) 0.0818(16) Uani d . 1 . .
H H23 -0.0777 0.7725 0.5099 0.098 Uiso calc R 1 . .
C C24 0.0557(5) 0.9092(5) 0.5830(6) 0.101(2) Uani d . 1 . .
H H24 0.0229 0.9676 0.6177 0.121 Uiso calc R 1 . .
C C25 0.1636(4) 0.9372(4) 0.5965(5) 0.0924(18) Uani d . 1 . .
H H25 0.2060 1.0151 0.6449 0.111 Uiso calc R 1 . .
C C26 0.2139(4) 0.8500(4) 0.5382(4) 0.0590(11) Uani d . 1 . .
C C27 0.3295(4) 0.8878(4) 0.5621(4) 0.0578(11) Uani d . 1 . .
H H27 0.3662 0.9668 0.6161 0.069 Uiso calc R 1 . .
C C28 0.5039(3) 0.8682(3) 0.5481(3) 0.0424(9) Uani d . 1 . .
C C29 0.5628(3) 0.9868(3) 0.6164(4) 0.0525(10) Uani d . 1 . .
H H29 0.5259 1.0428 0.6464 0.063 Uiso calc R 1 . .
C C30 0.6742(4) 1.0215(4) 0.6398(4) 0.0614(11) Uani d . 1 . .
H H30 0.7124 1.1007 0.6847 0.074 Uiso calc R 1 . .
C C31 0.7297(4) 0.9379(4) 0.5960(4) 0.0645(12) Uani d . 1 . .
H H31 0.8055 0.9614 0.6125 0.077 Uiso calc R 1 . .
C C32 0.6732(3) 0.8196(4) 0.5278(4) 0.0558(11) Uani d . 1 . .
H H32 0.7105 0.7644 0.4972 0.067 Uiso calc R 1 . .
C C33 0.5609(3) 0.7839(3) 0.5052(3) 0.0427(9) Uani d . 1 . .
C C34 0.5450(3) 0.5817(3) 0.4215(3) 0.0449(9) Uani d . 1 . .
H H34 0.6239 0.6026 0.4540 0.054 Uiso calc R 1 . .
C C35 0.4890(3) 0.4598(3) 0.3569(3) 0.0432(9) Uani d . 1 . .
C C36 0.5582(4) 0.3811(3) 0.3384(4) 0.0558(10) Uani d . 1 . .
H H36 0.6362 0.4106 0.3696 0.067 Uiso calc R 1 . .
C C37 0.5117(4) 0.2625(4) 0.2752(4) 0.0658(12) Uani d . 1 . .
H H37 0.5577 0.2118 0.2625 0.079 Uiso calc R 1 . .
C C38 0.3965(4) 0.2190(4) 0.2305(4) 0.0693(13) Uani d . 1 . .
H H38 0.3649 0.1384 0.1866 0.083 Uiso calc R 1 . .
C C39 0.3272(4) 0.2930(4) 0.2499(4) 0.0691(13) Uani d . 1 . .
H H39 0.2498 0.2615 0.2209 0.083 Uiso calc R 1 . .
C C40 0.3718(3) 0.4161(3) 0.3133(4) 0.0503(10) Uani d . 1 . .
C C41 0.1861(5) 0.7092(5) 0.7313(5) 0.0967(18) Uani d . 1 . .
H H41A 0.1500 0.7682 0.7646 0.145 Uiso calc R 1 . .
H H41B 0.2180 0.7274 0.6859 0.145 Uiso calc R 1 . .
H H41C 0.2453 0.7068 0.7952 0.145 Uiso calc R 1 . .
H H7WB 0.1494 0.5026 0.5366 0.116 Uiso d RD 1 . .
H H7WA 0.1725 0.4961 0.4429 0.116 Uiso d RD 1 . .

loop_
_atom_site_aniso_label
_atom_site_aniso_U_11
_atom_site_aniso_U_22
_atom_site_aniso_U_33
_atom_site_aniso_U_12
_atom_site_aniso_U_13
_atom_site_aniso_U_23
Fe1 0.0386(3) 0.0414(3) 0.0389(3) 0.0049(3) 0.0090(2) 0.0168(3)
Fe2 0.0351(3) 0.0388(3) 0.0406(3) 0.0037(2) 0.0097(2) 0.0171(3)
O1 0.0621(19) 0.0489(16) 0.0628(19) 0.0002(14) 0.0035(15) 0.0300(15)
O2 0.0445(16) 0.0534(17) 0.071(2) 0.0017(14) 0.0187(15) 0.0212(15)
O3 0.0485(16) 0.0500(16) 0.0631(18) 0.0052(14) 0.0257(14) 0.0227(14)
O4 0.0406(15) 0.0438(15) 0.086(2) 0.0047(13) 0.0159(15) 0.0312(15)
O5 0.0489(15) 0.0534(15) 0.0409(15) 0.0117(13) 0.0140(12) 0.0198(13)
O6 0.082(3) 0.105(3) 0.094(3) 0.013(2) 0.025(2) 0.044(2)
O7 0.104(3) 0.107(3) 0.084(3) -0.006(2) 0.033(2) 0.048(2)
O8 0.151(9) 0.083(6) 0.102(7) 0.030(6) 0.061(7) 0.064(6)
O9 0.056(6) 0.060(6) 0.130(9) 0.008(5) 0.036(6) 0.063(6)
O10 0.069(14) 0.057(12) 0.036(10) -0.037(10) 0.033(8) -0.009(7)
N1 0.0367(17) 0.0464(18) 0.0414(18) 0.0088(15) 0.0140(14) 0.0206(15)
N2 0.0392(17) 0.0455(17) 0.0414(18) 0.0088(15) 0.0137(14) 0.0218(15)
N3 0.0376(17) 0.0428(17) 0.0430(18) 0.0070(15) 0.0128(15) 0.0204(14)
N4 0.0364(16) 0.0388(16) 0.0364(17) 0.0026(14) 0.0103(14) 0.0154(14)
C1 0.064(3) 0.051(2) 0.057(3) 0.015(2) 0.025(2) 0.032(2)
C2 0.077(3) 0.064(3) 0.087(4) 0.015(3) 0.026(3) 0.046(3)
C3 0.092(4) 0.077(4) 0.136(5) 0.038(3) 0.053(4) 0.075(4)
C4 0.072(4) 0.097(4) 0.128(5) 0.038(3) 0.032(4) 0.082(4)
C5 0.053(3) 0.078(3) 0.083(3) 0.026(3) 0.021(2) 0.047(3)
C6 0.054(3) 0.056(2) 0.054(3) 0.020(2) 0.023(2) 0.031(2)
C7 0.037(2) 0.058(2) 0.042(2) 0.0086(19) 0.0101(17) 0.0205(19)
C8 0.039(2) 0.040(2) 0.039(2) 0.0032(17) 0.0140(17) 0.0138(17)
C9 0.040(2) 0.056(3) 0.050(2) 0.001(2) 0.0145(19) 0.019(2)
C10 0.057(3) 0.052(3) 0.063(3) -0.014(2) 0.015(2) 0.012(2)
C11 0.075(3) 0.043(2) 0.072(3) 0.000(2) 0.024(3) 0.024(2)
C12 0.065(3) 0.049(2) 0.060(3) 0.012(2) 0.021(2) 0.029(2)
C13 0.044(2) 0.040(2) 0.035(2) 0.0047(18) 0.0138(17) 0.0149(17)
C14 0.054(3) 0.057(2) 0.051(2) 0.020(2) 0.022(2) 0.033(2)
C15 0.038(2) 0.073(3) 0.043(2) 0.013(2) 0.0155(19) 0.032(2)
C16 0.057(3) 0.105(4) 0.067(3) 0.036(3) 0.033(2) 0.057(3)
C17 0.043(3) 0.146(5) 0.062(3) 0.033(3) 0.022(2) 0.061(4)
C18 0.038(3) 0.131(5) 0.049(3) 0.004(3) 0.013(2) 0.035(3)
C19 0.047(3) 0.083(3) 0.051(3) -0.005(3) 0.016(2) 0.019(2)
C20 0.038(2) 0.076(3) 0.043(2) 0.007(2) 0.0164(19) 0.026(2)
C21 0.040(2) 0.062(3) 0.045(2) 0.007(2) 0.0121(19) 0.026(2)
C22 0.044(2) 0.075(3) 0.056(3) 0.009(2) 0.018(2) 0.027(2)
C23 0.042(3) 0.102(4) 0.072(3) 0.013(3) 0.020(3) 0.024(3)
C24 0.058(3) 0.092(4) 0.119(5) 0.027(3) 0.044(3) 0.022(4)
C25 0.067(3) 0.059(3) 0.113(5) 0.012(3) 0.040(3) 0.012(3)
C26 0.046(2) 0.055(3) 0.067(3) 0.013(2) 0.024(2) 0.023(2)
C27 0.051(2) 0.043(2) 0.059(3) 0.006(2) 0.018(2) 0.015(2)
C28 0.040(2) 0.042(2) 0.035(2) 0.0020(17) 0.0100(17) 0.0169(17)
C29 0.054(3) 0.039(2) 0.051(2) 0.0057(19) 0.019(2) 0.0158(18)
C30 0.052(3) 0.047(2) 0.056(3) -0.007(2) 0.014(2) 0.013(2)
C31 0.042(2) 0.058(3) 0.070(3) -0.006(2) 0.020(2) 0.019(2)
C32 0.042(2) 0.048(2) 0.057(3) 0.0008(19) 0.018(2) 0.014(2)
C33 0.038(2) 0.041(2) 0.036(2) -0.0014(17) 0.0097(17) 0.0158(17)
C34 0.039(2) 0.049(2) 0.043(2) 0.0033(18) 0.0144(18) 0.0241(18)
C35 0.048(2) 0.041(2) 0.038(2) 0.0071(18) 0.0160(18) 0.0213(17)
C36 0.060(3) 0.049(2) 0.059(3) 0.017(2) 0.024(2) 0.029(2)
C37 0.077(3) 0.058(3) 0.070(3) 0.030(3) 0.034(3) 0.035(2)
C38 0.076(3) 0.040(2) 0.070(3) 0.011(2) 0.014(3) 0.024(2)
C39 0.052(3) 0.050(3) 0.080(3) 0.001(2) 0.005(2) 0.031(2)
C40 0.048(2) 0.041(2) 0.052(2) 0.0055(19) 0.0114(19) 0.0236(19)
C41 0.082(4) 0.111(5) 0.085(4) 0.017(4) 0.027(3) 0.047(4)

loop_
_atom_type_symbol
_atom_type_description
_atom_type_scat_dispersion_real
_atom_type_scat_dispersion_imag
_atom_type_scat_source
C C 0.0033 0.0016 'International Tables Vol C Tables 4.2.6.8 and 6.1.1.4'
H H 0.0000 0.0000 'International Tables Vol C Tables 4.2.6.8 and 6.1.1.4'
N N 0.0061 0.0033 'International Tables Vol C Tables 4.2.6.8 and 6.1.1.4'
O O 0.0106 0.0060 'International Tables Vol C Tables 4.2.6.8 and 6.1.1.4'
Fe Fe 0.3463 0.8444 'International Tables Vol C Tables 4.2.6.8 and 6.1.1.4'

loop_
_geom_angle_atom_site_label_1
_geom_angle_atom_site_label_2
_geom_angle_atom_site_label_3
_geom_angle_site_symmetry_1
_geom_angle_site_symmetry_3
_geom_angle
_geom_angle_publ_flag
O5 Fe1 O1 . . 109.47(13) ?
O5 Fe1 O2 . . 109.06(13) ?
O1 Fe1 O2 . . 89.13(13) ?
O5 Fe1 N2 . . 102.31(12) ?
O1 Fe1 N2 . . 147.27(13) ?
O2 Fe1 N2 . . 87.79(13) ?
O5 Fe1 N1 . . 106.82(12) ?
O1 Fe1 N1 . . 87.13(12) ?
O2 Fe1 N1 . . 143.05(12) ?
N2 Fe1 N1 . . 76.19(12) ?
O5 Fe2 O4 . . 110.14(13) ?
O5 Fe2 O3 . . 107.68(12) ?
O4 Fe2 O3 . . 90.01(12) ?
O5 Fe2 N3 . . 102.33(12) ?
O4 Fe2 N3 . . 146.57(13) ?
O3 Fe2 N3 . . 87.54(12) ?
O5 Fe2 N4 . . 106.81(12) ?
O4 Fe2 N4 . . 87.08(12) ?
O3 Fe2 N4 . . 144.17(12) ?
N3 Fe2 N4 . . 75.93(12) ?
C1 O1 Fe1 . . 133.1(3) ?
C20 O2 Fe1 . . 131.4(3) ?
C21 O3 Fe2 . . 130.6(3) ?
C40 O4 Fe2 . . 131.8(3) ?
Fe2 O5 Fe1 . . 146.68(16) ?
C41 O6 H6 . . 109.5 ?
H7WB O7 H7WA . . 90.6 ?
O10 O8 O9 . . 59.4(14) ?
O10 O9 O8 . . 51.1(9) ?
O8 O10 O9 . . 69.5(12) ?
C7 N1 C8 . . 121.2(3) ?
C7 N1 Fe1 . . 125.4(3) ?
C8 N1 Fe1 . . 113.4(2) ?
C14 N2 C13 . . 120.9(3) ?
C14 N2 Fe1 . . 124.9(3) ?
C13 N2 Fe1 . . 114.2(2) ?
C27 N3 C28 . . 121.3(3) ?
C27 N3 Fe2 . . 123.7(3) ?
C28 N3 Fe2 . . 114.8(2) ?
C34 N4 C33 . . 120.2(3) ?
C34 N4 Fe2 . . 125.6(2) ?
C33 N4 Fe2 . . 114.2(2) ?
O1 C1 C6 . . 123.0(4) ?
O1 C1 C2 . . 118.1(4) ?
C6 C1 C2 . . 118.8(4) ?
C3 C2 C1 . . 120.3(5) ?
C3 C2 H2 . . 119.9 ?
C1 C2 H2 . . 119.9 ?
C2 C3 C4 . . 121.5(5) ?
C2 C3 H3 . . 119.2 ?
C4 C3 H3 . . 119.2 ?
C5 C4 C3 . . 119.0(5) ?
C5 C4 H4 . . 120.5 ?
C3 C4 H4 . . 120.5 ?
C4 C5 C6 . . 121.9(5) ?
C4 C5 H5 . . 119.1 ?
C6 C5 H5 . . 119.1 ?
C1 C6 C5 . . 118.4(4) ?
C1 C6 C7 . . 123.4(4) ?
C5 C6 C7 . . 118.2(4) ?
N1 C7 C6 . . 126.0(4) ?
N1 C7 H7 . . 117.0 ?
C6 C7 H7 . . 117.0 ?
C9 C8 C13 . . 119.3(4) ?
C9 C8 N1 . . 125.4(4) ?
C13 C8 N1 . . 115.2(3) ?
C10 C9 C8 . . 119.7(4) ?
C10 C9 H9 . . 120.1 ?
C8 C9 H9 . . 120.1 ?
C11 C10 C9 . . 120.7(4) ?
C11 C10 H10 . . 119.6 ?
C9 C10 H10 . . 119.6 ?
C12 C11 C10 . . 120.6(4) ?
C12 C11 H11 . . 119.7 ?
C10 C11 H11 . . 119.7 ?
C11 C12 C13 . . 120.3(4) ?
C11 C12 H12 . . 119.9 ?
C13 C12 H12 . . 119.8 ?
C12 C13 C8 . . 119.3(4) ?
C12 C13 N2 . . 125.6(4) ?
C8 C13 N2 . . 115.1(3) ?
N2 C14 C15 . . 126.0(4) ?
N2 C14 H14 . . 117.0 ?
C15 C14 H14 . . 117.0 ?
C20 C15 C16 . . 118.4(4) ?
C20 C15 C14 . . 123.6(4) ?
C16 C15 C14 . . 117.9(4) ?
C17 C16 C15 . . 121.9(5) ?
C17 C16 H16 . . 119.0 ?
C15 C16 H16 . . 119.0 ?
C16 C17 C18 . . 119.1(5) ?
C16 C17 H17 . . 120.4 ?
C18 C17 H17 . . 120.4 ?
C19 C18 C17 . . 121.7(5) ?
C19 C18 H18 . . 119.1 ?
C17 C18 H18 . . 119.1 ?
C18 C19 C20 . . 120.3(5) ?
C18 C19 H19 . . 119.9 ?
C20 C19 H19 . . 119.9 ?
O2 C20 C15 . . 123.3(4) ?
O2 C20 C19 . . 118.2(4) ?
C15 C20 C19 . . 118.5(4) ?
O3 C21 C26 . . 122.6(3) ?
O3 C21 C22 . . 118.8(4) ?
C26 C21 C22 . . 118.5(4) ?
C23 C22 C21 . . 121.0(5) ?
C23 C22 H22 . . 119.5 ?
C21 C22 H22 . . 119.5 ?
C22 C23 C24 . . 121.4(5) ?
C22 C23 H23 . . 119.3 ?
C24 C23 H23 . . 119.3 ?
C25 C24 C23 . . 119.0(5) ?
C25 C24 H24 . . 120.5 ?
C23 C24 H24 . . 120.5 ?
C24 C25 C26 . . 121.7(5) ?
C24 C25 H25 . . 119.2 ?
C26 C25 H25 . . 119.2 ?
C21 C26 C27 . . 124.1(4) ?
C21 C26 C25 . . 118.3(4) ?
C27 C26 C25 . . 117.3(4) ?
N3 C27 C26 . . 126.0(4) ?
N3 C27 H27 . . 117.0 ?
C26 C27 H27 . . 117.0 ?
C29 C28 C33 . . 119.3(3) ?
C29 C28 N3 . . 126.0(3) ?
C33 C28 N3 . . 114.7(3) ?
C30 C29 C28 . . 120.9(4) ?
C30 C29 H29 . . 119.6 ?
C28 C29 H29 . . 119.6 ?
C29 C30 C31 . . 119.6(4) ?
C29 C30 H30 . . 120.2 ?
C31 C30 H30 . . 120.2 ?
C32 C31 C30 . . 120.7(4) ?
C32 C31 H31 . . 119.7 ?
C30 C31 H31 . . 119.7 ?
C33 C32 C31 . . 119.9(4) ?
C33 C32 H32 . . 120.0 ?
C31 C32 H32 . . 120.0 ?
C32 C33 C28 . . 119.6(3) ?
C32 C33 N4 . . 125.0(3) ?
C28 C33 N4 . . 115.4(3) ?
N4 C34 C35 . . 125.7(3) ?
N4 C34 H34 . . 117.2 ?
C35 C34 H34 . . 117.2 ?
C40 C35 C36 . . 119.8(4) ?
C40 C35 C34 . . 123.4(3) ?
C36 C35 C34 . . 116.8(3) ?
C37 C36 C35 . . 121.0(4) ?
C37 C36 H36 . . 119.5 ?
C35 C36 H36 . . 119.5 ?
C36 C37 C38 . . 119.6(4) ?
C36 C37 H37 . . 120.2 ?
C38 C37 H37 . . 120.2 ?
C37 C38 C39 . . 121.0(4) ?
C37 C38 H38 . . 119.5 ?
C39 C38 H38 . . 119.5 ?
C38 C39 C40 . . 121.1(4) ?
C38 C39 H39 . . 119.4 ?
C40 C39 H39 . . 119.5 ?
O4 C40 C35 . . 123.5(3) ?
O4 C40 C39 . . 118.9(4) ?
C35 C40 C39 . . 117.6(4) ?
O6 C41 H41A . . 109.5 ?
O6 C41 H41B . . 109.5 ?
H41A C41 H41B . . 109.5 ?
O6 C41 H41C . . 109.5 ?
H41A C41 H41C . . 109.5 ?
H41B C41 H41C . . 109.5 ?

loop_
_geom_bond_atom_site_label_1
_geom_bond_atom_site_label_2
_geom_bond_site_symmetry_2
_geom_bond_distance
_geom_bond_publ_flag
Fe1 O5 . 1.786(3) ?
Fe1 O1 . 1.912(3) ?
Fe1 O2 . 1.921(3) ?
Fe1 N2 . 2.106(3) ?
Fe1 N1 . 2.123(3) ?
Fe2 O5 . 1.784(3) ?
Fe2 O4 . 1.919(3) ?
Fe2 O3 . 1.922(3) ?
Fe2 N3 . 2.116(3) ?
Fe2 N4 . 2.119(3) ?
O1 C1 . 1.329(5) ?
O2 C20 . 1.325(5) ?
O3 C21 . 1.327(5) ?
O4 C40 . 1.325(5) ?
O6 C41 . 1.424(6) ?
O6 H6 . 0.8200 ?
O7 H7WB . 0.9910 ?
O7 H7WA . 0.9611 ?
O8 O10 . 1.063(14) ?
O8 O9 . 1.280(12) ?
O9 O10 . 1.18(2) ?
N1 C7 . 1.307(5) ?
N1 C8 . 1.416(5) ?
N2 C14 . 1.304(5) ?
N2 C13 . 1.409(5) ?
N3 C27 . 1.301(5) ?
N3 C28 . 1.418(5) ?
N4 C34 . 1.300(5) ?
N4 C33 . 1.416(4) ?
C1 C6 . 1.403(6) ?
C1 C2 . 1.407(6) ?
C2 C3 . 1.370(7) ?
C2 H2 . 0.9300 ?
C3 C4 . 1.386(8) ?
C3 H3 . 0.9300 ?
C4 C5 . 1.351(7) ?
C4 H4 . 0.9300 ?
C5 C6 . 1.421(6) ?
C5 H5 . 0.9300 ?
C6 C7 . 1.428(6) ?
C7 H7 . 0.9300 ?
C8 C9 . 1.387(5) ?
C8 C13 . 1.408(5) ?
C9 C10 . 1.376(6) ?
C9 H9 . 0.9300 ?
C10 C11 . 1.374(7) ?
C10 H10 . 0.9300 ?
C11 C12 . 1.357(6) ?
C11 H11 . 0.9300 ?
C12 C13 . 1.393(5) ?
C12 H12 . 0.9300 ?
C14 C15 . 1.429(5) ?
C14 H14 . 0.9300 ?
C15 C20 . 1.404(6) ?
C15 C16 . 1.413(5) ?
C16 C17 . 1.365(7) ?
C16 H16 . 0.9300 ?
C17 C18 . 1.372(7) ?
C17 H17 . 0.9300 ?
C18 C19 . 1.366(7) ?
C18 H18 . 0.9300 ?
C19 C20 . 1.421(6) ?
C19 H19 . 0.9300 ?
C21 C26 . 1.403(6) ?
C21 C22 . 1.405(6) ?
C22 C23 . 1.364(6) ?
C22 H22 . 0.9300 ?
C23 C24 . 1.386(7) ?
C23 H23 . 0.9300 ?
C24 C25 . 1.356(7) ?
C24 H24 . 0.9300 ?
C25 C26 . 1.430(6) ?
C25 H25 . 0.9300 ?
C26 C27 . 1.428(6) ?
C27 H27 . 0.9300 ?
C28 C29 . 1.398(5) ?
C28 C33 . 1.405(5) ?
C29 C30 . 1.371(6) ?
C29 H29 . 0.9300 ?
C30 C31 . 1.388(6) ?
C30 H30 . 0.9300 ?
C31 C32 . 1.387(6) ?
C31 H31 . 0.9300 ?
C32 C33 . 1.387(5) ?
C32 H32 . 0.9300 ?
C34 C35 . 1.427(5) ?
C34 H34 . 0.9300 ?
C35 C40 . 1.400(5) ?
C35 C36 . 1.418(5) ?
C36 C37 . 1.369(6) ?
C36 H36 . 0.9300 ?
C37 C38 . 1.374(6) ?
C37 H37 . 0.9300 ?
C38 C39 . 1.379(6) ?
C38 H38 . 0.9300 ?
C39 C40 . 1.416(6) ?
C39 H39 . 0.9300 ?
C41 H41A . 0.9600 ?
C41 H41B . 0.9600 ?
C41 H41C . 0.9600 ?

loop_
_geom_hbond_atom_site_label_D
_geom_hbond_atom_site_label_H
_geom_hbond_atom_site_label_A
_geom_hbond_site_symmetry_A
_geom_hbond_distance_DH
_geom_hbond_distance_HA
_geom_hbond_distance_DA
_geom_hbond_angle_DHA
O6 H6 O7 2_566 0.82 2.15 2.916(6) 156.0
O7 H7WB O6 . 0.99 1.87 2.808(6) 157.7
O7 H7WA O3 . 0.96 2.17 3.090(5) 159.6
O7 H7WA O4 . 0.96 2.62 3.330(5) 130.6
